data_1511239
loop_
_publ_author_name
'Attfield, J.P.'
'Chapman, J.P.'

_publ_section_title
;
 Chemistry and structure of borate-containing materials Ln Sr2 Cu(3-x)
 B(x) O(7-d)
;
_journal_name_full 'Physica C (Amsterdam)'
_journal_page_first 351
_journal_page_last 352
_journal_volume 235
_journal_year 1994
_chemical_formula_sum 'B0.6 Cu2.4 O6.13 Sr2 Y'
_chemical_name_systematic 'Y Sr2 (Cu0.4 B0.6) Cu2 O6.13'
_space_group_IT_number 47
_symmetry_space_group_name_Hall '-P 2 2'
_symmetry_space_group_name_H-M 'P m m m'
_cell_angle_alpha 90
_cell_angle_beta 90
_cell_angle_gamma 90
_cell_formula_units_Z 1
_cell_length_a 3.8203
_cell_length_b 3.8381
_cell_length_c 10.983
_cell_volume 161.040
_citation_journal_id_ASTM PHYCE6
_cod_data_source_file boron0-1_36.cif
_cod_data_source_block B0.6Cu2.4O6.13Sr2Y1
_cod_original_cell_volume 161.0404
_cod_original_formula_sum 'B0.6 Cu2.4 O6.13 Sr2 Y1'
_cod_database_code 1511239

loop_
_symmetry_equiv_pos_as_xyz
x,y,z
-x,-y,z
x,-y,-z
-x,y,-z
-x,-y,-z
x,y,-z
-x,y,z
x,-y,z

loop_
_atom_site_label
_atom_site_type_symbol
_atom_site_fract_x
_atom_site_fract_y
_atom_site_fract_z
_atom_site_occupancy
_atom_site_U_iso_or_equiv
Cu3 Cu+1 0 0 0.169 0.5 0.0
O2 O-2 0 0.5 0.1287 1 0.0
Cu1 Cu+1 0 0 0.5 0.4 0.0
O4 O-2 0 0.5 0.5 0.13 0.0
Cu2 Cu+1 0 0 0.136 0.5 0.0
O3 O-2 0 0 0.335 1 0.0
B1 B+3 0 0 0.5 0.6 0.0
O1 O-2 0.5 0 0.1505 1 0.0
Y1 Y+3 0.5 0.5 0 1 0.0
Sr1 Sr+2 0.5 0.5 0.317 1 0.0
